data_2001079
loop_
_publ_author_name
'Hynes, R. C.'

_publ_section_title
;
 Structure of methyl 2-(2,5-dihydro-2-oxo-3-phenyl-5-furyl)lactate
;
_journal_issue 2
_journal_name_full 'Acta Crystallographica Section C'
_journal_page_first 395
_journal_page_last 396
_journal_paper_doi 10.1107/S0108270191008399
_journal_volume 48
_journal_year 1992
_chemical_formula_sum 'C14 H14 O5'
_chemical_formula_weight 262.26
_space_group_IT_number 14
_space_group_name_Hall '-P 2yn'
_space_group_name_H-M_alt 'P 1 21/n 1'
_symmetry_cell_setting monoclinic
_symmetry_space_group_name_Hall '-P 2yn'
_symmetry_space_group_name_H-M 'P 1 21/n 1'
_cell_angle_alpha 90
_cell_angle_beta 105.66(2)
_cell_angle_gamma 90
_cell_formula_units_Z 4
_cell_length_a 11.319(3)
_cell_length_b 6.5115(15)
_cell_length_c 18.105(5)
_cell_volume 1284.9(6)
_diffrn_radiation_type Cu
_diffrn_radiation_wavelength 1.54056
_exptl_absorpt_coefficient_mu 0.826
_exptl_crystal_density_diffrn 1.356
_exptl_crystal_F_000 553.89
_cod_data_source_file cr0352.cif
_cod_data_source_block cr0352a
_cod_original_cell_volume 1284.8(6)
_cod_database_code 2001079

loop_
_space_group_symop_id
_space_group_symop_operation_xyz
1 x,y,z
2 -x+1/2,y+1/2,-z+1/2
3 -x,-y,-z
4 x+1/2,-y+1/2,z+1/2

loop_
_atom_site_label
_atom_site_fract_x
_atom_site_fract_y
_atom_site_fract_z
O(1) .61867(10) .68205(16) .08890(6)
O(2) .65665(10) .47800(15) -.00059(6)
O(3) .88614(11) .2524(2) .04117(6)
O(4) .88759(12) .49622(19) -.07669(6)
O(5) .72120(11) .34802(18) -.15304(6)
C(1) .61838(16) .4484(3) .23267(11)
C(2) .60201(18) .4194(4) .30521(11)
C(3) .57251(18) .2278(4) .32702(12)
C(4) .55842(19) .0666(4) .27644(13)
C(5) .57402(17) .0944(3) .20473(12)
C(6) .60504(13) .2858(2) .18138(9)
C(7) .62828(14) .3106(2) .10576(9)
C(8) .63340(14) .5107(3) .06841(9)
C(9) .66774(15) .2610(2) -.01183(9)
C(10) .64822(15) .1681(3) .05812(9)
C(11) .79221(15) .2188(2) -.02727(9)
C(12) .7974(2) -.0028(3) -.05375(14)
C(13) .80765(16) .3699(3) -.08733(9)
C(14) .7207(3) .5005(5) -.21149(13)
H(3') .941(2) .349(4) .0298(12)
H(1) .6402(15) .584(3) .2203(8)
H(2) .6117(17) .544(3) .3417(11)
H(3) .5586(17) .211(3) .3789(10)
H(4) .5424(18) -.058(3) .2912(10)
H(5) .5607(16) -.020(3) .1685(9)
H(9) .6016(13) .221(2) -.0584(8)
H(10) .6529(14) .022(3) .0647(8)
H(12A) .7311(16) -.030(3) -.1005(9)
H(12B) .874(2) -.034(3) -.0634(11)
H(12C) .7912(17) -.101(3) -.0102(10)
H(14A) .800(2) .505(4) -.2217(12)
H(14B) .655(2) .452(3) -.2523(12)
H(14C) .691(3) .652(5) -.1957(16)

loop_
_geom_bond_atom_site_label_1
_geom_bond_atom_site_label_2
_geom_bond_distance
O(1) C(8) 1.202(2)
O(2) C(8) 1.361(2)
O(2) C(9) 1.4381(18)
O(3) C(11) 1.4151(19)
O(4) C(13) 1.199(2)
O(5) C(13) 1.3284(19)
O(5) C(14) 1.450(3)
C(1) C(2) 1.388(3)
C(1) C(6) 1.390(2)
C(2) C(3) 1.377(3)
C(3) C(4) 1.374(3)
C(4) C(5) 1.369(3)
C(5) C(6) 1.391(3)
C(6) C(7) 1.471(2)
C(7) C(8) 1.476(2)
C(7) C(10) 1.327(2)
C(9) C(10) 1.473(2)
C(9) C(11) 1.533(3)
C(11) C(12) 1.526(3)
C(11) C(13) 1.511(2)
